data_7249982
loop_
_publ_author_name
'Baig, K. Mohamed Yusuf'
'Kole, Goutam Kumar'

_publ_section_title
;
 Cd(ii) complexes of 9-anthracenyl-4&#x2032;-benzoate and 4-pyridyl vinyl
 arenes: effect of steric hindrance on the solid-state photoreactivity
;
_journal_issue 11
_journal_name_full CrystEngComm
_journal_page_first 1657
_journal_page_last 1667
_journal_paper_doi 10.1039/D4CE01221F
_journal_volume 27
_journal_year 2025
_chemical_formula_sum 'C24 H21 N O3'
_chemical_formula_weight 371.42
_space_group_crystal_system monoclinic
_space_group_IT_number 14
_space_group_name_Hall '-P 2ybc'
_space_group_name_H-M_alt 'P 1 21/c 1'
_atom_sites_solution_hydrogens geom
_audit_creation_method SHELXL-2018/3
_audit_update_record
;
2024-10-26 deposited with the CCDC.	2025-02-05 downloaded from the CCDC.
;
_cell_angle_alpha 90
_cell_angle_beta 114.7610(10)
_cell_angle_gamma 90
_cell_formula_units_Z 4
_cell_length_a 15.5236(5)
_cell_length_b 7.6804(2)
_cell_length_c 18.3531(5)
_cell_measurement_reflns_used 9899
_cell_measurement_temperature 298(2)
_cell_measurement_theta_max 27.11
_cell_measurement_theta_min 2.89
_cell_volume 1987.02(10)
_computing_structure_refinement 'SHELXL-2018/3 (Sheldrick, 2018)'
_computing_structure_solution 'SHELXT 2018/2 (Sheldrick, 2018)'
_diffrn_ambient_temperature 298(2)
_diffrn_measured_fraction_theta_full 0.998
_diffrn_measured_fraction_theta_max 0.999
_diffrn_measurement_device_type 'Bruker APEX-II CCD'
_diffrn_measurement_method '\f and \w scans'
_diffrn_radiation_type MoK\a
_diffrn_radiation_wavelength 0.71073
_diffrn_reflns_av_R_equivalents 0.0422
_diffrn_reflns_av_unetI/netI 0.0390
_diffrn_reflns_Laue_measured_fraction_full 0.998
_diffrn_reflns_Laue_measured_fraction_max 0.999
_diffrn_reflns_limit_h_max 19
_diffrn_reflns_limit_h_min -19
_diffrn_reflns_limit_k_max 9
_diffrn_reflns_limit_k_min -9
_diffrn_reflns_limit_l_max 22
_diffrn_reflns_limit_l_min -22
_diffrn_reflns_number 19957
_diffrn_reflns_point_group_measured_fraction_full 0.998
_diffrn_reflns_point_group_measured_fraction_max 0.999
_diffrn_reflns_theta_full 25.242
_diffrn_reflns_theta_max 26.368
_diffrn_reflns_theta_min 2.259
_exptl_absorpt_coefficient_mu 0.082
_exptl_absorpt_correction_T_max 0.7455
_exptl_absorpt_correction_T_min 0.6611
_exptl_absorpt_correction_type multi-scan
_exptl_absorpt_process_details 'SadAbs 2016/2 (Bruker AXS)'
_exptl_crystal_colour colourless
_exptl_crystal_density_diffrn 1.242
_exptl_crystal_description block
_exptl_crystal_F_000 784
_exptl_crystal_size_max 0.380
_exptl_crystal_size_mid 0.250
_exptl_crystal_size_min 0.190
_refine_diff_density_max 0.153
_refine_diff_density_min -0.146
_refine_diff_density_rms 0.033
_refine_ls_extinction_coef 0.0088(14)
_refine_ls_extinction_expression Fc^*^=kFc[1+0.001xFc^2^\l^3^/sin(2\q)]^-1/4^
_refine_ls_extinction_method 'SHELXL-2018/3 (Sheldrick 2018)'
_refine_ls_goodness_of_fit_ref 1.058
_refine_ls_hydrogen_treatment mixed
_refine_ls_matrix_type full
_refine_ls_number_parameters 297
_refine_ls_number_reflns 4051
_refine_ls_number_restraints 20
_refine_ls_restrained_S_all 1.070
_refine_ls_R_factor_all 0.0584
_refine_ls_R_factor_gt 0.0463
_refine_ls_shift/su_max 0.008
_refine_ls_shift/su_mean 0.000
_refine_ls_structure_factor_coef Fsqd
_refine_ls_weighting_details 'w=1/[\s^2^(Fo^2^)+(0.0596P)^2^+0.2763P] where P=(Fo^2^+2Fc^2^)/3'
_refine_ls_weighting_scheme calc
_refine_ls_wR_factor_gt 0.1238
_refine_ls_wR_factor_ref 0.1343
_reflns_Friedel_coverage 0.000
_reflns_number_gt 3176
_reflns_number_total 4051
_reflns_threshold_expression 'I > 2\s(I)'
_cod_data_source_file d4ce01221f4.cif
_cod_data_source_block yb83-e
_cod_depositor_comments 'Adding full bibliography for 7249982--7249986.cif.'
_cod_original_sg_symbol_H-M 'P 21/c'
_cod_database_code 7249982
_shelx_shelxl_version_number 2018/3
_shelx_space_group_comment
;
The symmetry employed for this shelxl refinement is uniquely defined
by the following loop, which should always be used as a source of
symmetry information in preference to the above space-group names.
They are only intended as comments.
;
_shelx_estimated_absorpt_t_min 0.970
_shelx_estimated_absorpt_t_max 0.985

loop_
_space_group_symop_operation_xyz
'x, y, z'
'-x, y+1/2, -z+1/2'
'-x, -y, -z'
'x, -y-1/2, z-1/2'

loop_
_atom_site_label
_atom_site_type_symbol
_atom_site_fract_x
_atom_site_fract_y
_atom_site_fract_z
_atom_site_U_iso_or_equiv
_atom_site_adp_type
_atom_site_occupancy
_atom_site_site_symmetry_order
_atom_site_calc_flag
_atom_site_refinement_flags_posn
_atom_site_refinement_flags_adp
_atom_site_refinement_flags_occupancy
_atom_site_disorder_assembly
_atom_site_disorder_group
N1 N 0.42238(10) 0.16580(19) 0.40085(9) 0.0780(4) Uani 1 1 d . . . . .
C1 C 0.37014(13) 0.1194(2) 0.15713(10) 0.0708(4) Uani 1 1 d D U . . .
C2 C 0.31569(10) 0.25865(17) 0.17642(8) 0.0566(3) Uani 1 1 d . . . . .
C3 C 0.34329(11) 0.43058(19) 0.18014(11) 0.0690(4) Uani 1 1 d . . . . .
H3 H 0.396566 0.458710 0.171542 0.083 Uiso 1 1 calc R U . . .
C4 C 0.29297(11) 0.56098(18) 0.19643(10) 0.0665(4) Uani 1 1 d . . . . .
H4A H 0.312594 0.676016 0.198578 0.080 Uiso 1 1 calc R U . . .
C8 C 0.15768(9) 0.66618(16) 0.22453(8) 0.0504(3) Uani 1 1 d . . . . .
C7 C 0.23732(11) 0.21926(18) 0.19030(10) 0.0659(4) Uani 1 1 d . . . . .
H7 H 0.218155 0.103993 0.188410 0.079 Uiso 1 1 calc R U . . .
C6 C 0.18687(11) 0.34973(18) 0.20702(10) 0.0649(4) Uani 1 1 d . . . . .
H6 H 0.134345 0.321176 0.216652 0.078 Uiso 1 1 calc R U . . .
C13 C -0.05332(12) 0.9426(2) 0.10608(12) 0.0766(5) Uani 1 1 d . . . . .
H13 H -0.089824 1.029545 0.114534 0.092 Uiso 1 1 calc R U . . .
C10 C 0.05470(11) 0.68610(18) 0.07825(9) 0.0614(4) Uani 1 1 d . . . . .
H10 H 0.090281 0.601001 0.067348 0.074 Uiso 1 1 calc R U . . .
C11 C -0.02116(13) 0.7563(2) 0.01682(10) 0.0759(4) Uani 1 1 d . . . . .
H11 H -0.036731 0.718859 -0.035375 0.091 Uiso 1 1 calc R U . . .
C12 C -0.07669(14) 0.8852(2) 0.03114(12) 0.0830(5) Uani 1 1 d . . . . .
H12 H -0.129492 0.930571 -0.011297 0.100 Uiso 1 1 calc R U . . .
C14 C 0.02574(10) 0.87433(17) 0.17312(9) 0.0598(4) Uani 1 1 d . . . . .
C5 C 0.21376(9) 0.52278(16) 0.20959(8) 0.0511(3) Uani 1 1 d . . . . .
C15 C 0.04980(11) 0.93089(18) 0.25079(10) 0.0669(4) Uani 1 1 d . . . . .
H15 H 0.014332 1.019374 0.259544 0.080 Uiso 1 1 calc R U . . .
C9 C 0.08118(9) 0.73949(16) 0.15895(8) 0.0523(3) Uani 1 1 d . . . . .
C21 C 0.18062(9) 0.72444(17) 0.30284(8) 0.0547(3) Uani 1 1 d . . . . .
C20 C 0.25635(11) 0.6517(2) 0.37097(9) 0.0670(4) Uani 1 1 d . . . . .
H20 H 0.294290 0.565841 0.363770 0.080 Uiso 1 1 calc R U . . .
C17 C 0.14804(14) 0.9134(3) 0.39637(12) 0.0809(5) Uani 1 1 d . . . . .
H17 H 0.113246 1.002247 0.405742 0.097 Uiso 1 1 calc R U . . .
C16 C 0.12514(11) 0.85990(18) 0.31609(10) 0.0620(4) Uani 1 1 d . . . . .
C23 C 0.41424(18) -0.0100(3) 0.37069(16) 0.1111(7) Uani 1 1 d . . . . .
H23A H 0.348730 -0.036232 0.338338 0.167 Uiso 1 1 calc R U . . .
H23B H 0.438949 -0.089849 0.414919 0.167 Uiso 1 1 calc R U . . .
H23C H 0.449631 -0.020673 0.338761 0.167 Uiso 1 1 calc R U . . .
C24 C 0.36581(19) 0.2113(3) 0.44360(17) 0.1213(9) Uani 1 1 d . . . . .
H24A H 0.299964 0.212871 0.406927 0.182 Uiso 1 1 calc R U . . .
H24B H 0.384156 0.324410 0.467344 0.182 Uiso 1 1 calc R U . . .
H24C H 0.375701 0.126917 0.484928 0.182 Uiso 1 1 calc R U . . .
C19 C 0.27403(13) 0.7060(3) 0.44639(10) 0.0835(5) Uani 1 1 d . . . . .
H19 H 0.323069 0.655295 0.490185 0.100 Uiso 1 1 calc R U . . .
C18 C 0.21900(15) 0.8379(3) 0.45886(12) 0.0893(6) Uani 1 1 d . . . . .
H18 H 0.231779 0.873381 0.510832 0.107 Uiso 1 1 calc R U . . .
C22_1 C 0.4727(11) 0.278(2) 0.3866(10) 0.062(4) Uani 0.358(5) 1 d . . P A 1
H22_1 H 0.464049 0.394816 0.395751 0.075 Uiso 0.358(5) 1 calc R U P A 1
O1_1 O 0.4472(8) 0.161(3) 0.1608(11) 0.091(3) Uani 0.358(5) 1 d D U P A 1
O3_1 O 0.5355(3) 0.2410(5) 0.3600(3) 0.0876(15) Uani 0.358(5) 1 d . . P A 1
O2_1 O 0.3289(10) -0.0313(15) 0.1398(10) 0.099(3) Uani 0.358(5) 1 d D U P A 1
H2_1 H 0.368610 -0.107037 0.146095 0.15(3) Uiso 0.358(5) 1 calc R . P A 1
C22_2 C 0.4761(9) 0.2850(17) 0.3857(7) 0.092(4) Uani 0.642(5) 1 d . . P A 2
H22_2 H 0.513737 0.249922 0.360144 0.111 Uiso 0.642(5) 1 calc R U P A 2
O3_2 O 0.47716(16) 0.4372(4) 0.40426(15) 0.0971(9) Uani 0.642(5) 1 d . . P A 2
O1_2 O 0.3547(5) -0.0341(8) 0.1619(6) 0.0929(18) Uani 0.642(5) 1 d D U P A 2
O2_2 O 0.4372(5) 0.1702(18) 0.1373(6) 0.0919(19) Uani 0.642(5) 1 d D U P A 2
H2_2 H 0.464475 0.084861 0.130094 0.126(14) Uiso 0.642(5) 1 calc R . P A 2

loop_
_atom_site_aniso_label
_atom_site_aniso_U_11
_atom_site_aniso_U_22
_atom_site_aniso_U_33
_atom_site_aniso_U_23
_atom_site_aniso_U_13
_atom_site_aniso_U_12
N1 0.0699(8) 0.0742(9) 0.0887(10) 0.0169(7) 0.0320(7) -0.0112(7)
C1 0.0860(11) 0.0583(9) 0.0742(9) 0.0062(7) 0.0395(8) 0.0197(8)
C2 0.0647(8) 0.0470(7) 0.0616(8) 0.0060(6) 0.0297(7) 0.0117(6)
C3 0.0698(9) 0.0530(8) 0.1040(12) 0.0022(8) 0.0559(9) 0.0053(7)
C4 0.0722(9) 0.0433(7) 0.1024(11) 0.0002(7) 0.0546(9) 0.0004(6)
C8 0.0539(7) 0.0414(6) 0.0668(8) 0.0008(5) 0.0359(6) -0.0012(5)
C7 0.0766(9) 0.0403(7) 0.0894(10) 0.0025(7) 0.0432(8) 0.0027(6)
C6 0.0669(9) 0.0488(7) 0.0932(11) 0.0026(7) 0.0476(8) -0.0005(6)
C13 0.0746(10) 0.0596(9) 0.1025(13) 0.0126(9) 0.0439(10) 0.0211(8)
C10 0.0748(9) 0.0489(7) 0.0687(9) 0.0056(6) 0.0381(8) 0.0077(7)
C11 0.0911(12) 0.0651(9) 0.0700(10) 0.0109(8) 0.0322(9) 0.0073(9)
C12 0.0819(11) 0.0721(10) 0.0882(12) 0.0213(9) 0.0292(9) 0.0204(9)
C14 0.0621(8) 0.0453(7) 0.0848(10) 0.0039(6) 0.0434(7) 0.0056(6)
C5 0.0551(7) 0.0441(6) 0.0587(7) 0.0031(5) 0.0283(6) 0.0048(5)
C15 0.0711(9) 0.0512(8) 0.0980(11) -0.0082(8) 0.0545(9) 0.0042(7)
C9 0.0584(7) 0.0393(6) 0.0702(8) 0.0045(6) 0.0377(7) 0.0017(5)
C21 0.0538(7) 0.0509(7) 0.0688(8) -0.0041(6) 0.0348(6) -0.0097(6)
C20 0.0609(8) 0.0735(9) 0.0694(9) -0.0027(7) 0.0300(7) -0.0107(7)
C17 0.0848(12) 0.0864(12) 0.0898(12) -0.0306(10) 0.0546(11) -0.0216(10)
C16 0.0661(9) 0.0567(8) 0.0807(9) -0.0148(7) 0.0481(8) -0.0131(7)
C23 0.1139(17) 0.0799(13) 0.144(2) 0.0053(13) 0.0580(16) -0.0243(12)
C24 0.133(2) 0.1118(17) 0.154(2) 0.0200(16) 0.0945(19) -0.0108(15)
C19 0.0707(10) 0.1079(14) 0.0685(10) -0.0068(9) 0.0257(8) -0.0246(10)
C18 0.0908(13) 0.1133(15) 0.0752(11) -0.0331(11) 0.0460(11) -0.0364(12)
C22_1 0.048(7) 0.063(9) 0.078(8) -0.011(6) 0.029(6) -0.010(5)
O1_1 0.088(3) 0.068(5) 0.135(9) -0.014(5) 0.064(4) 0.014(3)
O3_1 0.087(3) 0.067(2) 0.125(3) 0.0040(19) 0.061(2) -0.0196(18)
O2_1 0.122(7) 0.055(3) 0.131(6) -0.014(3) 0.066(5) 0.019(3)
C22_2 0.081(7) 0.084(7) 0.105(7) 0.031(5) 0.032(5) -0.011(5)
O3_2 0.0916(14) 0.080(2) 0.1339(19) 0.0121(13) 0.0607(14) -0.0210(12)
O1_2 0.109(4) 0.0447(15) 0.159(5) 0.009(2) 0.090(4) 0.0136(16)
O2_2 0.111(3) 0.0655(17) 0.137(5) 0.005(3) 0.089(3) 0.017(2)

loop_
_atom_type_symbol
_atom_type_description
_atom_type_scat_dispersion_real
_atom_type_scat_dispersion_imag
_atom_type_scat_source
C C 0.0033 0.0016 'International Tables Vol C Tables 4.2.6.8 and 6.1.1.4'
H H 0.0000 0.0000 'International Tables Vol C Tables 4.2.6.8 and 6.1.1.4'
N N 0.0061 0.0033 'International Tables Vol C Tables 4.2.6.8 and 6.1.1.4'
O O 0.0106 0.0060 'International Tables Vol C Tables 4.2.6.8 and 6.1.1.4'

loop_
_geom_angle_atom_site_label_1
_geom_angle_atom_site_label_2
_geom_angle_atom_site_label_3
_geom_angle
_geom_angle_site_symmetry_1
_geom_angle_site_symmetry_3
_geom_angle_publ_flag
C22_1 N1 C24 121.1(6) . . ?
C22_2 N1 C24 121.2(6) . . ?
C22_1 N1 C23 121.5(6) . . ?
C22_2 N1 C23 121.4(6) . . ?
C24 N1 C23 117.32(17) . . ?
O1_1 C1 O2_1 128.7(14) . . ?
O1_2 C1 O2_2 121.2(7) . . ?
O1_2 C1 C2 122.0(4) . . ?
O1_1 C1 C2 116.0(12) . . ?
O2_1 C1 C2 115.3(7) . . ?
O2_2 C1 C2 116.8(7) . . ?
C7 C2 C3 118.73(12) . . ?
C7 C2 C1 121.17(13) . . ?
C3 C2 C1 120.10(14) . . ?
C4 C3 C2 120.89(13) . . ?
C4 C3 H3 119.6 . . ?
C2 C3 H3 119.6 . . ?
C3 C4 C5 120.74(13) . . ?
C3 C4 H4A 119.6 . . ?
C5 C4 H4A 119.6 . . ?
C21 C8 C9 120.70(12) . . ?
C21 C8 C5 120.31(12) . . ?
C9 C8 C5 118.99(11) . . ?
C2 C7 C6 120.54(13) . . ?
C2 C7 H7 119.7 . . ?
C6 C7 H7 119.7 . . ?
C7 C6 C5 120.74(13) . . ?
C7 C6 H6 119.6 . . ?
C5 C6 H6 119.6 . . ?
C12 C13 C14 121.99(15) . . ?
C12 C13 H13 119.0 . . ?
C14 C13 H13 119.0 . . ?
C11 C10 C9 121.56(14) . . ?
C11 C10 H10 119.2 . . ?
C9 C10 H10 119.2 . . ?
C10 C11 C12 120.75(16) . . ?
C10 C11 H11 119.6 . . ?
C12 C11 H11 119.6 . . ?
C13 C12 C11 119.90(16) . . ?
C13 C12 H12 120.1 . . ?
C11 C12 H12 120.1 . . ?
C15 C14 C13 122.50(13) . . ?
C15 C14 C9 119.26(14) . . ?
C13 C14 C9 118.23(14) . . ?
C4 C5 C6 118.34(12) . . ?
C4 C5 C8 120.27(11) . . ?
C6 C5 C8 121.37(12) . . ?
C14 C15 C16 122.16(13) . . ?
C14 C15 H15 118.9 . . ?
C16 C15 H15 118.9 . . ?
C8 C9 C10 123.24(12) . . ?
C8 C9 C14 119.22(12) . . ?
C10 C9 C14 117.54(13) . . ?
C8 C21 C20 122.50(13) . . ?
C8 C21 C16 119.51(13) . . ?
C20 C21 C16 117.97(13) . . ?
C19 C20 C21 120.97(16) . . ?
C19 C20 H20 119.5 . . ?
C21 C20 H20 119.5 . . ?
C18 C17 C16 121.25(17) . . ?
C18 C17 H17 119.4 . . ?
C16 C17 H17 119.4 . . ?
C15 C16 C17 122.34(15) . . ?
C15 C16 C21 119.14(13) . . ?
C17 C16 C21 118.50(16) . . ?
N1 C23 H23A 109.5 . . ?
N1 C23 H23B 109.5 . . ?
H23A C23 H23B 109.5 . . ?
N1 C23 H23C 109.5 . . ?
H23A C23 H23C 109.5 . . ?
H23B C23 H23C 109.5 . . ?
N1 C24 H24A 109.5 . . ?
N1 C24 H24B 109.5 . . ?
H24A C24 H24B 109.5 . . ?
N1 C24 H24C 109.5 . . ?
H24A C24 H24C 109.5 . . ?
H24B C24 H24C 109.5 . . ?
C20 C19 C18 120.67(18) . . ?
C20 C19 H19 119.7 . . ?
C18 C19 H19 119.7 . . ?
C17 C18 C19 120.60(16) . . ?
C17 C18 H18 119.7 . . ?
C19 C18 H18 119.7 . . ?
N1 C22_1 O3_1 123.8(11) . . ?
N1 C22_1 H22_1 118.1 . . ?
O3_1 C22_1 H22_1 118.1 . . ?
C1 O2_1 H2_1 109.5 . . ?
O3_2 C22_2 N1 122.3(12) . . ?
O3_2 C22_2 H22_2 118.8 . . ?
N1 C22_2 H22_2 118.8 . . ?
C1 O2_2 H2_2 109.5 . . ?

loop_
_geom_bond_atom_site_label_1
_geom_bond_atom_site_label_2
_geom_bond_distance
_geom_bond_site_symmetry_2
_geom_bond_publ_flag
N1 C22_1 1.264(18) . ?
N1 C22_2 1.343(13) . ?
N1 C24 1.444(3) . ?
N1 C23 1.444(3) . ?
C1 O1_2 1.213(6) . ?
C1 O1_1 1.214(8) . ?
C1 O2_1 1.296(8) . ?
C1 O2_2 1.299(7) . ?
C1 C2 1.495(2) . ?
C2 C7 1.377(2) . ?
C2 C3 1.381(2) . ?
C3 C4 1.3777(19) . ?
C3 H3 0.9300 . ?
C4 C5 1.3804(19) . ?
C4 H4A 0.9300 . ?
C8 C21 1.4014(19) . ?
C8 C9 1.4068(19) . ?
C8 C5 1.4985(17) . ?
C7 C6 1.383(2) . ?
C7 H7 0.9300 . ?
C6 C5 1.3880(19) . ?
C6 H6 0.9300 . ?
C13 C12 1.341(3) . ?
C13 C14 1.425(2) . ?
C13 H13 0.9300 . ?
C10 C11 1.355(2) . ?
C10 C9 1.422(2) . ?
C10 H10 0.9300 . ?
C11 C12 1.408(2) . ?
C11 H11 0.9300 . ?
C12 H12 0.9300 . ?
C14 C15 1.384(2) . ?
C14 C9 1.4381(18) . ?
C15 C16 1.388(2) . ?
C15 H15 0.9300 . ?
C21 C20 1.423(2) . ?
C21 C16 1.435(2) . ?
C20 C19 1.359(2) . ?
C20 H20 0.9300 . ?
C17 C18 1.344(3) . ?
C17 C16 1.424(2) . ?
C17 H17 0.9300 . ?
C23 H23A 0.9600 . ?
C23 H23B 0.9600 . ?
C23 H23C 0.9600 . ?
C24 H24A 0.9600 . ?
C24 H24B 0.9600 . ?
C24 H24C 0.9600 . ?
C19 C18 1.404(3) . ?
C19 H19 0.9300 . ?
C18 H18 0.9300 . ?
C22_1 O3_1 1.292(17) . ?
C22_1 H22_1 0.9300 . ?
O2_1 H2_1 0.8200 . ?
C22_2 O3_2 1.216(12) . ?
C22_2 H22_2 0.9300 . ?
O2_2 H2_2 0.8200 . ?

loop_
_geom_torsion_atom_site_label_1
_geom_torsion_atom_site_label_2
_geom_torsion_atom_site_label_3
_geom_torsion_atom_site_label_4
_geom_torsion
_geom_torsion_site_symmetry_1
_geom_torsion_site_symmetry_2
_geom_torsion_site_symmetry_3
_geom_torsion_site_symmetry_4
_geom_torsion_publ_flag
O1_2 C1 C2 C7 -8.6(6) . . . . ?
O1_1 C1 C2 C7 -166.6(9) . . . . ?
O2_1 C1 C2 C7 12.4(9) . . . . ?
O2_2 C1 C2 C7 173.5(5) . . . . ?
O1_2 C1 C2 C3 171.8(5) . . . . ?
O1_1 C1 C2 C3 13.8(10) . . . . ?
O2_1 C1 C2 C3 -167.2(9) . . . . ?
O2_2 C1 C2 C3 -6.2(5) . . . . ?
C7 C2 C3 C4 -0.8(2) . . . . ?
C1 C2 C3 C4 178.84(15) . . . . ?
C2 C3 C4 C5 0.1(3) . . . . ?
C3 C2 C7 C6 0.5(2) . . . . ?
C1 C2 C7 C6 -179.13(14) . . . . ?
C2 C7 C6 C5 0.5(2) . . . . ?
C9 C10 C11 C12 -0.1(2) . . . . ?
C14 C13 C12 C11 -1.3(3) . . . . ?
C10 C11 C12 C13 1.5(3) . . . . ?
C12 C13 C14 C15 -179.15(16) . . . . ?
C12 C13 C14 C9 -0.2(2) . . . . ?
C3 C4 C5 C6 0.8(2) . . . . ?
C3 C4 C5 C8 -177.95(14) . . . . ?
C7 C6 C5 C4 -1.1(2) . . . . ?
C7 C6 C5 C8 177.64(14) . . . . ?
C21 C8 C5 C4 -89.61(16) . . . . ?
C9 C8 C5 C4 91.19(17) . . . . ?
C21 C8 C5 C6 91.67(17) . . . . ?
C9 C8 C5 C6 -87.53(16) . . . . ?
C13 C14 C15 C16 177.93(14) . . . . ?
C9 C14 C15 C16 -1.0(2) . . . . ?
C21 C8 C9 C10 179.85(12) . . . . ?
C5 C8 C9 C10 -0.95(19) . . . . ?
C21 C8 C9 C14 -0.65(18) . . . . ?
C5 C8 C9 C14 178.56(11) . . . . ?
C11 C10 C9 C8 178.06(13) . . . . ?
C11 C10 C9 C14 -1.5(2) . . . . ?
C15 C14 C9 C8 1.02(19) . . . . ?
C13 C14 C9 C8 -177.94(12) . . . . ?
C15 C14 C9 C10 -179.45(12) . . . . ?
C13 C14 C9 C10 1.59(19) . . . . ?
C9 C8 C21 C20 178.86(12) . . . . ?
C5 C8 C21 C20 -0.33(19) . . . . ?
C9 C8 C21 C16 0.22(18) . . . . ?
C5 C8 C21 C16 -178.98(11) . . . . ?
C8 C21 C20 C19 -177.06(14) . . . . ?
C16 C21 C20 C19 1.6(2) . . . . ?
C14 C15 C16 C17 -177.71(13) . . . . ?
C14 C15 C16 C21 0.6(2) . . . . ?
C18 C17 C16 C15 177.34(15) . . . . ?
C18 C17 C16 C21 -0.9(2) . . . . ?
C8 C21 C16 C15 -0.16(19) . . . . ?
C20 C21 C16 C15 -178.86(12) . . . . ?
C8 C21 C16 C17 178.18(12) . . . . ?
C20 C21 C16 C17 -0.53(19) . . . . ?
C21 C20 C19 C18 -1.3(2) . . . . ?
C16 C17 C18 C19 1.4(3) . . . . ?
C20 C19 C18 C17 -0.3(3) . . . . ?
C24 N1 C22_1 O3_1 168.9(9) . . . . ?
C23 N1 C22_1 O3_1 -15.2(18) . . . . ?
C24 N1 C22_2 O3_2 -2.8(13) . . . . ?
C23 N1 C22_2 O3_2 173.2(7) . . . . ?
